data_1565760
loop_
_publ_author_name
'Souri, Bagher'
'Reza Rezvani, Ali'
'Abbasi, Soheila'
'Hayati, Payam'
'Centore, Roberto'

_publ_section_title
;
 An investigation on the morphology of a new coordination polymer via
 change effective factors based on eco-friendly sonochemical synthesis;
 new precursor for the preparation of cadmium(II) oxide
;
_journal_name_full 'Inorganica Chimica Acta'
_journal_page_first 119134
_journal_paper_doi 10.1016/j.ica.2019.119134
_journal_volume 498
_journal_year 2019
_chemical_formula_moiety 'C11 H16 Cd N2 O4 S'
_chemical_formula_sum 'C11 H16 Cd N2 O4 S'
_chemical_formula_weight 384.72
_chemical_name_systematic
;
Thiocyanatoisonicotinatodiethanolcadmium(II)
;
_space_group_crystal_system monoclinic
_space_group_IT_number 14
_space_group_name_Hall '-P 2ybc'
_space_group_name_H-M_alt 'P 1 21/c 1'
_atom_sites_solution_hydrogens mixed
_atom_sites_solution_primary direct
_atom_sites_solution_secondary difmap
_audit_creation_method SHELXL-2016/6
_cell_angle_alpha 90
_cell_angle_beta 116.99(2)
_cell_angle_gamma 90
_cell_formula_units_Z 4
_cell_length_a 7.810(4)
_cell_length_b 15.317(6)
_cell_length_c 13.810(5)
_cell_measurement_reflns_used 138
_cell_measurement_temperature 173(2)
_cell_measurement_theta_max 23.663
_cell_measurement_theta_min 3.276
_cell_volume 1472.1(11)
_computing_cell_refinement
;
Dirax/lsq (Duisenberg <i>et al.</i>, 2000)
;
_computing_data_collection '<i>Collect</i> (Nonius, 1999)'
_computing_data_reduction
;
EvalCCD (Duisenberg <i>et al.</i>, 2003)
;
_computing_molecular_graphics
;
Ortep-3 for Windows (Farrugia, 2012) and 
Mercury (Macrae <i>et al.</i>, 2006)
;
_computing_publication_material 'WinGX (Farrugia, 2012)'
_computing_structure_refinement 'SHELXL-2016/6 (Sheldrick, 2015)'
_computing_structure_solution
;
SIR97 (Altomare <i>et al.</i>, 1999)
;
_diffrn_ambient_temperature 173(2)
_diffrn_detector 'CCD plate'
_diffrn_detector_area_resol_mean 9
_diffrn_detector_type
;
Bruker-Nonius 95mm CCD camera on \k-goniostat
;
_diffrn_measured_fraction_theta_full 0.998
_diffrn_measured_fraction_theta_max 0.989
_diffrn_measurement_device 'four-circle diffractometer'
_diffrn_measurement_device_type 'Bruker-Nonius KappaCCD'
_diffrn_measurement_method
;
CCD rotation images, thick slices
;
_diffrn_radiation_monochromator graphite
_diffrn_radiation_probe x-ray
_diffrn_radiation_source 'normal-focus sealed tube'
_diffrn_radiation_type MoK\a
_diffrn_radiation_wavelength 0.71073
_diffrn_reflns_av_R_equivalents 0.0483
_diffrn_reflns_av_unetI/netI 0.0350
_diffrn_reflns_Laue_measured_fraction_full 0.998
_diffrn_reflns_Laue_measured_fraction_max 0.989
_diffrn_reflns_limit_h_max 10
_diffrn_reflns_limit_h_min -10
_diffrn_reflns_limit_k_max 18
_diffrn_reflns_limit_k_min -19
_diffrn_reflns_limit_l_max 17
_diffrn_reflns_limit_l_min -17
_diffrn_reflns_number 14163
_diffrn_reflns_point_group_measured_fraction_full 0.998
_diffrn_reflns_point_group_measured_fraction_max 0.989
_diffrn_reflns_theta_full 25.242
_diffrn_reflns_theta_max 27.526
_diffrn_reflns_theta_min 2.927
_exptl_absorpt_coefficient_mu 1.635
_exptl_absorpt_correction_T_max 0.630
_exptl_absorpt_correction_T_min 0.552
_exptl_absorpt_correction_type multi-scan
_exptl_absorpt_process_details
;
 <i>SADABS</i> (Bruker, 2001)
;
_exptl_crystal_colour colourless
_exptl_crystal_density_diffrn 1.736
_exptl_crystal_description prism
_exptl_crystal_F_000 768
_exptl_crystal_size_max 0.400
_exptl_crystal_size_mid 0.400
_exptl_crystal_size_min 0.300
_refine_diff_density_max 0.606
_refine_diff_density_min -0.798
_refine_diff_density_rms 0.089
_refine_ls_extinction_method none
_refine_ls_goodness_of_fit_ref 1.103
_refine_ls_hydrogen_treatment mixed
_refine_ls_matrix_type full
_refine_ls_number_parameters 180
_refine_ls_number_reflns 3349
_refine_ls_number_restraints 0
_refine_ls_restrained_S_all 1.103
_refine_ls_R_factor_all 0.0320
_refine_ls_R_factor_gt 0.0240
_refine_ls_shift/su_max 0.001
_refine_ls_shift/su_mean 0.000
_refine_ls_structure_factor_coef Fsqd
_refine_ls_weighting_details 'w=1/[\s^2^(Fo^2^)+(0.0151P)^2^+1.3419P] where P=(Fo^2^+2Fc^2^)/3'
_refine_ls_weighting_scheme calc
_refine_ls_wR_factor_gt 0.0560
_refine_ls_wR_factor_ref 0.0610
_reflns_Friedel_coverage 0.000
_reflns_Friedel_fraction_full .
_reflns_Friedel_fraction_max .
_reflns_number_gt 2925
_reflns_number_total 3349
_reflns_threshold_expression 'I > 2\s(I)'
_cod_data_source_file ICA-2019498-119134.cif
_cod_data_source_block 1
_cod_original_cell_volume 1472.2(11)
_cod_original_sg_symbol_H-M 'P 21/c'
_cod_database_code 1565760
_shelx_shelxl_version_number 2016/6
_shelx_space_group_comment
;
The symmetry employed for this shelxl refinement is uniquely defined
by the following loop, which should always be used as a source of
symmetry information in preference to the above space-group names.
They are only intended as comments.
;
_shelx_estimated_absorpt_t_min 0.561
_shelx_estimated_absorpt_t_max 0.640

loop_
_space_group_symop_operation_xyz
'x, y, z'
'-x, y+1/2, -z+1/2'
'-x, -y, -z'
'x, -y-1/2, z-1/2'

loop_
_atom_site_label
_atom_site_type_symbol
_atom_site_fract_x
_atom_site_fract_y
_atom_site_fract_z
_atom_site_U_iso_or_equiv
_atom_site_adp_type
_atom_site_occupancy
_atom_site_site_symmetry_order
_atom_site_calc_flag
_atom_site_refinement_flags_posn
_atom_site_refinement_flags_adp
_atom_site_refinement_flags_occupancy
_atom_site_disorder_assembly
_atom_site_disorder_group
C1 C 0.7892(3) 0.11396(14) -0.56493(17) 0.0190(4) Uani 1 1 d . . . . .
C2 C 0.8082(3) 0.19271(14) -0.49500(17) 0.0196(4) Uani 1 1 d . . . . .
C3 C 0.7847(4) 0.18681(15) -0.40182(19) 0.0257(5) Uani 1 1 d . . . . .
H3 H 0.760911 0.131810 -0.378459 0.031 Uiso 1 1 calc R U . . .
C4 C 0.7958(4) 0.26087(15) -0.34331(19) 0.0271(5) Uani 1 1 d . . . . .
H4 H 0.777650 0.255740 -0.280033 0.033 Uiso 1 1 calc R U . . .
C5 C 0.8582(4) 0.34555(15) -0.4599(2) 0.0277(5) Uani 1 1 d . . . . .
H5 H 0.886570 0.400925 -0.480125 0.033 Uiso 1 1 calc R U . . .
C6 C 0.8466(4) 0.27411(15) -0.52318(19) 0.0262(5) Uani 1 1 d . . . . .
H6 H 0.864959 0.280905 -0.586209 0.031 Uiso 1 1 calc R U . . .
C7 C 1.2630(4) 0.42477(19) -0.1675(2) 0.0369(6) Uani 1 1 d . . . . .
H7A H 1.386651 0.456734 -0.135532 0.044 Uiso 1 1 calc R U . . .
H7B H 1.235986 0.406510 -0.241846 0.044 Uiso 1 1 calc R U . . .
C8 C 1.2801(5) 0.3457(2) -0.1006(3) 0.0513(8) Uani 1 1 d . . . . .
H8A H 1.317760 0.363291 -0.025391 0.077 Uiso 1 1 calc R U . . .
H8B H 1.377652 0.306500 -0.102488 0.077 Uiso 1 1 calc R U . . .
H8C H 1.156097 0.315501 -0.129978 0.077 Uiso 1 1 calc R U . . .
C9 C 0.5941(4) 0.63279(17) -0.2269(2) 0.0363(6) Uani 1 1 d . . . . .
H9A H 0.493338 0.614446 -0.206447 0.044 Uiso 1 1 calc R U . . .
H9B H 0.538336 0.631250 -0.307125 0.044 Uiso 1 1 calc R U . . .
C10 C 0.6560(5) 0.72334(18) -0.1880(3) 0.0457(7) Uani 1 1 d . . . . .
H10A H 0.693513 0.726819 -0.110128 0.069 Uiso 1 1 calc R U . . .
H10B H 0.549480 0.763728 -0.227614 0.069 Uiso 1 1 calc R U . . .
H10C H 0.765630 0.739172 -0.200800 0.069 Uiso 1 1 calc R U . . .
C11 C 0.3349(4) 0.43664(15) -0.4778(2) 0.0254(5) Uani 1 1 d . . . . .
N1 N 0.8312(3) 0.34005(12) -0.37136(15) 0.0230(4) Uani 1 1 d . . . . .
N2 N 0.4637(3) 0.44989(14) -0.39407(18) 0.0321(5) Uani 1 1 d . . . . .
O1 O 0.7744(3) 0.04050(9) -0.52986(13) 0.0243(4) Uani 1 1 d . . . . .
O2 O 0.7866(3) 0.12919(10) -0.65443(13) 0.0269(4) Uani 1 1 d . . . . .
O3 O 0.7537(3) 0.57274(11) -0.18076(15) 0.0283(4) Uani 1 1 d . . . . .
H3O H 0.748(4) 0.5446(18) -0.130(3) 0.034 Uiso 1 1 d . U . . .
O4 O 1.1136(3) 0.48157(11) -0.17323(14) 0.0276(4) Uani 1 1 d . . . . .
H4O H 1.134(4) 0.500(2) -0.115(3) 0.033 Uiso 1 1 d . U . . .
S1 S 0.14835(10) 0.41885(4) -0.59632(5) 0.03157(15) Uani 1 1 d . . . . .
Cd1 Cd 0.78686(2) 0.46255(2) -0.28513(2) 0.02019(6) Uani 1 1 d . . . . .

loop_
_atom_site_aniso_label
_atom_site_aniso_U_11
_atom_site_aniso_U_22
_atom_site_aniso_U_33
_atom_site_aniso_U_23
_atom_site_aniso_U_13
_atom_site_aniso_U_12
C1 0.0198(11) 0.0197(10) 0.0180(10) -0.0013(8) 0.0090(9) -0.0004(8)
C2 0.0193(11) 0.0210(11) 0.0176(10) -0.0013(8) 0.0075(9) 0.0004(8)
C3 0.0389(14) 0.0183(11) 0.0263(12) -0.0001(9) 0.0204(11) -0.0019(10)
C4 0.0412(15) 0.0230(11) 0.0236(12) -0.0004(9) 0.0204(11) -0.0014(10)
C5 0.0431(15) 0.0190(11) 0.0288(12) -0.0017(9) 0.0232(12) -0.0039(10)
C6 0.0391(14) 0.0242(11) 0.0213(11) -0.0018(9) 0.0189(11) -0.0033(10)
C7 0.0265(14) 0.0427(15) 0.0406(15) -0.0092(13) 0.0143(12) 0.0008(12)
C8 0.0506(19) 0.0440(17) 0.0472(18) 0.0005(14) 0.0117(16) 0.0175(15)
C9 0.0413(16) 0.0292(13) 0.0399(15) 0.0018(11) 0.0198(13) 0.0086(11)
C10 0.0506(19) 0.0275(14) 0.062(2) 0.0093(13) 0.0281(17) 0.0090(13)
C11 0.0313(13) 0.0206(11) 0.0295(13) 0.0066(9) 0.0182(12) 0.0000(10)
N1 0.0307(11) 0.0188(9) 0.0210(9) -0.0030(7) 0.0131(9) -0.0017(8)
N2 0.0334(12) 0.0357(12) 0.0276(12) 0.0055(9) 0.0143(10) -0.0019(9)
O1 0.0370(10) 0.0189(8) 0.0185(8) -0.0007(6) 0.0139(8) -0.0014(7)
O2 0.0461(11) 0.0193(8) 0.0206(8) -0.0030(6) 0.0197(8) -0.0026(7)
O3 0.0425(11) 0.0202(8) 0.0260(9) 0.0039(7) 0.0189(8) 0.0075(7)
O4 0.0323(10) 0.0275(9) 0.0204(8) -0.0050(7) 0.0096(8) 0.0015(7)
S1 0.0384(4) 0.0298(3) 0.0236(3) 0.0031(2) 0.0115(3) -0.0118(3)
Cd1 0.02866(11) 0.01654(9) 0.01689(10) 0.00018(6) 0.01168(8) 0.00057(6)

loop_
_atom_type_symbol
_atom_type_description
_atom_type_scat_dispersion_real
_atom_type_scat_dispersion_imag
_atom_type_scat_source
C C 0.0033 0.0016 'International Tables Vol C Tables 4.2.6.8 and 6.1.1.4'
H H 0.0000 0.0000 'International Tables Vol C Tables 4.2.6.8 and 6.1.1.4'
N N 0.0061 0.0033 'International Tables Vol C Tables 4.2.6.8 and 6.1.1.4'
O O 0.0106 0.0060 'International Tables Vol C Tables 4.2.6.8 and 6.1.1.4'
S S 0.1246 0.1234 'International Tables Vol C Tables 4.2.6.8 and 6.1.1.4'
Cd Cd -0.8075 1.2024 'International Tables Vol C Tables 4.2.6.8 and 6.1.1.4'

loop_
_geom_angle_atom_site_label_1
_geom_angle_atom_site_label_2
_geom_angle_atom_site_label_3
_geom_angle
_geom_angle_site_symmetry_1
_geom_angle_site_symmetry_3
O2 C1 O1 126.0(2) . .
O2 C1 C2 115.89(19) . .
O1 C1 C2 118.06(19) . .
C6 C2 C3 117.3(2) . .
C6 C2 C1 120.8(2) . .
C3 C2 C1 121.8(2) . .
C4 C3 C2 119.6(2) . .
C4 C3 H3 120.2 . .
C2 C3 H3 120.2 . .
N1 C4 C3 123.0(2) . .
N1 C4 H4 118.5 . .
C3 C4 H4 118.5 . .
N1 C5 C6 122.6(2) . .
N1 C5 H5 118.7 . .
C6 C5 H5 118.7 . .
C5 C6 C2 120.0(2) . .
C5 C6 H6 120.0 . .
C2 C6 H6 120.0 . .
O4 C7 C8 111.7(2) . .
O4 C7 H7A 109.3 . .
C8 C7 H7A 109.3 . .
O4 C7 H7B 109.3 . .
C8 C7 H7B 109.3 . .
H7A C7 H7B 107.9 . .
C7 C8 H8A 109.5 . .
C7 C8 H8B 109.5 . .
H8A C8 H8B 109.5 . .
C7 C8 H8C 109.5 . .
H8A C8 H8C 109.5 . .
H8B C8 H8C 109.5 . .
O3 C9 C10 111.2(2) . .
O3 C9 H9A 109.4 . .
C10 C9 H9A 109.4 . .
O3 C9 H9B 109.4 . .
C10 C9 H9B 109.4 . .
H9A C9 H9B 108.0 . .
C9 C10 H10A 109.5 . .
C9 C10 H10B 109.5 . .
H10A C10 H10B 109.5 . .
C9 C10 H10C 109.5 . .
H10A C10 H10C 109.5 . .
H10B C10 H10C 109.5 . .
N2 C11 S1 178.8(3) . .
C5 N1 C4 117.5(2) . .
C5 N1 Cd1 122.64(15) . .
C4 N1 Cd1 118.90(15) . .
C11 N2 Cd1 150.9(2) . .
C1 O2 Cd1 131.34(15) . 4_565
C9 O3 Cd1 120.60(15) . .
C9 O3 H3O 109(2) . .
Cd1 O3 H3O 101.9(19) . .
C7 O4 Cd1 125.66(16) . .
C7 O4 H4O 112(2) . .
Cd1 O4 H4O 112(2) . .
C11 S1 Cd1 99.81(9) . 3_664
N2 Cd1 O2 94.08(7) . 4_566
N2 Cd1 O3 94.00(8) . .
O2 Cd1 O3 85.18(7) 4_566 .
N2 Cd1 O4 177.60(7) . .
O2 Cd1 O4 86.92(7) 4_566 .
O3 Cd1 O4 83.90(7) . .
N2 Cd1 N1 88.34(8) . .
O2 Cd1 N1 87.83(7) 4_566 .
O3 Cd1 N1 172.77(6) . .
O4 Cd1 N1 93.89(7) . .
N2 Cd1 S1 96.61(6) . 3_664
O2 Cd1 S1 168.37(5) 4_566 3_664
O3 Cd1 S1 89.51(6) . 3_664
O4 Cd1 S1 82.22(5) . 3_664
N1 Cd1 S1 97.02(6) . 3_664

loop_
_geom_bond_atom_site_label_1
_geom_bond_atom_site_label_2
_geom_bond_distance
_geom_bond_site_symmetry_2
C1 O2 1.249(3) .
C1 O1 1.251(3) .
C1 C2 1.510(3) .
C2 C6 1.379(3) .
C2 C3 1.383(3) .
C3 C4 1.372(3) .
C3 H3 0.9500 .
C4 N1 1.340(3) .
C4 H4 0.9500 .
C5 N1 1.335(3) .
C5 C6 1.377(3) .
C5 H5 0.9500 .
C6 H6 0.9500 .
C7 O4 1.429(3) .
C7 C8 1.492(4) .
C7 H7A 0.9900 .
C7 H7B 0.9900 .
C8 H8A 0.9800 .
C8 H8B 0.9800 .
C8 H8C 0.9800 .
C9 O3 1.444(3) .
C9 C10 1.486(4) .
C9 H9A 0.9900 .
C9 H9B 0.9900 .
C10 H10A 0.9800 .
C10 H10B 0.9800 .
C10 H10C 0.9800 .
C11 N2 1.155(3) .
C11 S1 1.647(3) .
N1 Cd1 2.3308(19) .
N2 Cd1 2.286(3) .
O2 Cd1 2.2880(16) 4_565
O3 Cd1 2.3092(18) .
O3 H3O 0.84(3) .
O4 Cd1 2.325(2) .
O4 H4O 0.79(3) .
S1 Cd1 2.6436(9) 3_664

loop_
_geom_hbond_atom_site_label_D
_geom_hbond_atom_site_label_H
_geom_hbond_atom_site_label_A
_geom_hbond_distance_DH
_geom_hbond_distance_HA
_geom_hbond_distance_DA
_geom_hbond_angle_DHA
_geom_hbond_site_symmetry_A
C3 H3 O4 0.95 2.48 3.292(3) 144.0 2_744
C4 H4 O2 0.95 2.45 3.133(3) 128.6 4_566
C5 H5 S1 0.95 3.01 3.697(3) 130.2 3_664
O3 H3O O1 0.84(3) 1.84(3) 2.659(2) 163(3) 4_566
O4 H4O O1 0.79(3) 1.91(3) 2.687(3) 171(3) 2_754

loop_
_geom_torsion_atom_site_label_1
_geom_torsion_atom_site_label_2
_geom_torsion_atom_site_label_3
_geom_torsion_atom_site_label_4
_geom_torsion
_geom_torsion_site_symmetry_1
_geom_torsion_site_symmetry_2
_geom_torsion_site_symmetry_3
_geom_torsion_site_symmetry_4
O2 C1 C2 C6 -8.5(3) . . . .
O1 C1 C2 C6 172.7(2) . . . .
O2 C1 C2 C3 170.3(2) . . . .
O1 C1 C2 C3 -8.5(3) . . . .
C6 C2 C3 C4 1.4(4) . . . .
C1 C2 C3 C4 -177.4(2) . . . .
C2 C3 C4 N1 -0.8(4) . . . .
N1 C5 C6 C2 -0.9(4) . . . .
C3 C2 C6 C5 -0.6(4) . . . .
C1 C2 C6 C5 178.2(2) . . . .
C6 C5 N1 C4 1.5(4) . . . .
C6 C5 N1 Cd1 -166.8(2) . . . .
C3 C4 N1 C5 -0.7(4) . . . .
C3 C4 N1 Cd1 168.1(2) . . . .
O1 C1 O2 Cd1 -7.3(4) . . . 4_565
C2 C1 O2 Cd1 174.03(14) . . . 4_565
C10 C9 O3 Cd1 -139.8(2) . . . .
C8 C7 O4 Cd1 -79.1(3) . . . .
